data_7238713
loop_
_publ_author_name
'Dong, Wen-Wen'
'Li, Dong-Sheng'
'Zhao, Jun'
'Duan, Ya-Ping'
'Bai, Liang'
'Yang, Jing-Jing'

_publ_section_title
;
 Unique 3D CoII/ZnII-coordination polymers with (3,4,5)-connected
 self-penetrating topology: Syntheses, topological structures, luminescent
 and magnetic properties
;
_journal_issue 30
_journal_name_full 'RSC Advances'
_journal_page_first 11219
_journal_paper_doi 10.1039/c2ra21474a
_journal_volume 2
_journal_year 2012
_chemical_formula_sum 'C38 H24 N12 O9 Zn3'
_chemical_formula_weight 988.80
_space_group_IT_number 14
_space_group_name_Hall '-P 2yn'
_space_group_name_H-M_alt 'P 1 21/n 1'
_symmetry_cell_setting monoclinic
_symmetry_space_group_name_H-M 'P 1 21/n 1'
_atom_sites_solution_hydrogens geom
_atom_sites_solution_primary direct
_atom_sites_solution_secondary difmap
_audit_creation_method SHELXL-97
_cell_angle_alpha 90.00
_cell_angle_beta 92.381(4)
_cell_angle_gamma 90.00
_cell_formula_units_Z 4
_cell_length_a 8.6460(8)
_cell_length_b 35.144(3)
_cell_length_c 12.0483(10)
_cell_measurement_temperature 296(2)
_cell_volume 3657.8(6)
_computing_cell_refinement 'SAINT (Bruker,1997)'
_computing_data_collection 'Bruker SMART (Bruker, 1997)'
_computing_data_reduction 'SAINT (Bruker,1997)'
_computing_molecular_graphics 'Bruker SHELXTL(Bruker,2008)'
_computing_publication_material SHELXTL(Bruker,1999)
_computing_structure_refinement 'SHELXL-97 (Sheldrick, 2008)'
_computing_structure_solution 'SHELXS-97 (Sheldrick, 2008)'
_diffrn_ambient_temperature 296(2)
_diffrn_measured_fraction_theta_full 0.998
_diffrn_measured_fraction_theta_max 0.998
_diffrn_radiation_monochromator graphite
_diffrn_radiation_source 'fine-focus sealed tube'
_diffrn_radiation_type MoK\a
_diffrn_radiation_wavelength 0.71073
_diffrn_reflns_av_R_equivalents 0.1069
_diffrn_reflns_av_sigmaI/netI 0.0829
_diffrn_reflns_limit_h_max 11
_diffrn_reflns_limit_h_min -11
_diffrn_reflns_limit_k_max 45
_diffrn_reflns_limit_k_min -45
_diffrn_reflns_limit_l_max 15
_diffrn_reflns_limit_l_min -15
_diffrn_reflns_number 36717
_diffrn_reflns_theta_full 27.54
_diffrn_reflns_theta_max 27.54
_diffrn_reflns_theta_min 2.43
_exptl_absorpt_coefficient_mu 2.030
_exptl_absorpt_correction_T_max 0.7372
_exptl_absorpt_correction_T_min 0.6991
_exptl_absorpt_correction_type multi-scan
_exptl_crystal_colour colorless
_exptl_crystal_density_diffrn 1.796
_exptl_crystal_density_method 'not measured'
_exptl_crystal_description prism
_exptl_crystal_F_000 1992
_exptl_crystal_size_max 0.19
_exptl_crystal_size_mid 0.17
_exptl_crystal_size_min 0.16
_refine_diff_density_max 0.367
_refine_diff_density_min -0.800
_refine_diff_density_rms 0.093
_refine_ls_extinction_method none
_refine_ls_goodness_of_fit_ref 1.086
_refine_ls_hydrogen_treatment constr
_refine_ls_matrix_type full
_refine_ls_number_parameters 559
_refine_ls_number_reflns 8421
_refine_ls_number_restraints 3
_refine_ls_restrained_S_all 1.092
_refine_ls_R_factor_all 0.0855
_refine_ls_R_factor_gt 0.0576
_refine_ls_shift/su_max 0.002
_refine_ls_shift/su_mean 0.000
_refine_ls_structure_factor_coef Fsqd
_refine_ls_weighting_details 'calc w=1/[\s^2^(Fo^2^)+(0.0399P)^2^+2.1418P] where P=(Fo^2^+2Fc^2^)/3'
_refine_ls_weighting_scheme calc
_refine_ls_wR_factor_gt 0.1215
_refine_ls_wR_factor_ref 0.1342
_reflns_number_gt 6230
_reflns_number_total 8421
_reflns_threshold_expression >2sigma(I)
_cod_data_source_file c2ra21474a.txt
_cod_data_source_block za
_cod_depositor_comments
;
The following automatic conversions were performed:

data item '_symmetry_cell_setting' value 'Monoclinic' was changed to
'monoclinic' in accordance with the
/home/saulius/struct/COD-crude-data/automatic-downloads/DataCite-retrospective/RSC/depositions/lib/dictionaries/cif_core.dic
dictionary named 'cif_core.dic' version 2.4.2 last updated on
2011-04-26.

Automatic conversion script
Id: cif_fix_values 6909 2019-04-08 15:41:33Z antanas 
;
_cod_original_cell_volume 3657.8(5)
_cod_original_sg_symbol_H-M P21/n
_cod_database_code 7238713

loop_
_symmetry_equiv_pos_as_xyz
'x, y, z'
'-x+1/2, y+1/2, -z+1/2'
'-x, -y, -z'
'x-1/2, -y-1/2, z-1/2'

loop_
_atom_site_label
_atom_site_type_symbol
_atom_site_fract_x
_atom_site_fract_y
_atom_site_fract_z
_atom_site_U_iso_or_equiv
_atom_site_adp_type
_atom_site_occupancy
_atom_site_symmetry_multiplicity
_atom_site_calc_flag
_atom_site_refinement_flags
Zn1 Zn 0.98499(6) 0.652773(13) 0.30149(4) 0.02879(13) Uani 1 1 d .
Zn2 Zn 0.66954(5) 0.500243(13) 0.62513(4) 0.02696(13) Uani 1 1 d .
Zn3 Zn 0.33822(6) 0.346257(14) 0.96726(4) 0.02926(13) Uani 1 1 d .
O1 O 1.1706(3) 0.64462(9) 0.4102(3) 0.0419(8) Uani 1 1 d D
H1A H 1.2737 0.6534 0.3774 0.063 Uiso 1 1 d RD
H1B H 1.2064 0.6290 0.4553 0.063 Uiso 1 1 d RD
O2 O 0.4535(3) 0.52371(9) 0.6129(3) 0.0405(8) Uani 1 1 d .
O3 O 0.2785(3) 0.54110(8) 0.4831(2) 0.0324(7) Uani 1 1 d .
O4 O 0.5870(4) 0.62409(9) 0.8988(3) 0.0410(8) Uani 1 1 d .
O5 O 0.4046(5) 0.66223(13) 0.9490(4) 0.0801(15) Uani 1 1 d .
O6 O 0.1314(4) 0.36839(10) 0.9180(3) 0.0554(10) Uani 1 1 d .
O7 O -0.0613(4) 0.38585(8) 0.8087(2) 0.0371(7) Uani 1 1 d .
O8 O 0.2865(4) 0.46378(9) 1.2241(3) 0.0457(8) Uani 1 1 d .
O9 O 0.1061(4) 0.49940(9) 1.2899(3) 0.0435(8) Uani 1 1 d .
N1 N 0.5526(4) 0.79966(9) 0.7149(3) 0.0291(8) Uani 1 1 d .
N2 N 0.6881(4) 0.66754(10) 0.5597(3) 0.0310(8) Uani 1 1 d .
N3 N 0.8335(4) 0.67394(9) 0.4117(3) 0.0312(8) Uani 1 1 d .
N4 N 0.8048(4) 0.70975(10) 0.4478(3) 0.0335(8) Uani 1 1 d .
N5 N 0.8719(4) 0.60026(10) 0.3788(3) 0.0304(8) Uani 1 1 d .
N6 N 0.7538(4) 0.54465(9) 0.5153(3) 0.0290(8) Uani 1 1 d .
N7 N 0.7358(4) 0.20034(10) 0.5410(3) 0.0349(8) Uani 1 1 d .
N8 N 0.5703(4) 0.33203(10) 0.6773(3) 0.0301(8) Uani 1 1 d .
N9 N 0.4463(4) 0.29152(10) 0.7881(3) 0.0307(8) Uani 1 1 d .
N10 N 0.4229(4) 0.32789(10) 0.8237(3) 0.0302(8) Uani 1 1 d .
N11 N 0.4274(4) 0.40341(10) 0.8661(3) 0.0371(9) Uani 1 1 d .
N12 N 0.5603(4) 0.45590(10) 0.7264(3) 0.0306(8) Uani 1 1 d .
C1 C 0.5090(5) 0.76401(12) 0.7408(3) 0.0339(10) Uani 1 1 d .
H1 H 0.4427 0.7606 0.7988 0.041 Uiso 1 1 calc R
C2 C 0.5589(5) 0.73255(12) 0.6846(4) 0.0336(10) Uani 1 1 d .
H2 H 0.5261 0.7084 0.7044 0.040 Uiso 1 1 calc R
C3 C 0.6586(5) 0.73705(11) 0.5979(3) 0.0279(9) Uani 1 1 d .
C4 C 0.7032(5) 0.77375(12) 0.5715(3) 0.0310(9) Uani 1 1 d .
H4 H 0.7692 0.7780 0.5138 0.037 Uiso 1 1 calc R
C5 C 0.6492(5) 0.80354(11) 0.6312(3) 0.0295(9) Uani 1 1 d .
H5 H 0.6810 0.8279 0.6129 0.035 Uiso 1 1 calc R
C6 C 0.7172(5) 0.70440(11) 0.5353(3) 0.0279(9) Uani 1 1 d .
C7 C 0.7634(5) 0.64999(11) 0.4799(3) 0.0267(9) Uani 1 1 d .
C8 C 0.7828(4) 0.60925(11) 0.4643(3) 0.0266(8) Uani 1 1 d .
C9 C 0.9012(5) 0.56340(12) 0.3634(4) 0.0367(10) Uani 1 1 d .
H9 H 0.9615 0.5561 0.3048 0.044 Uiso 1 1 calc R
C10 C 0.8447(5) 0.53609(11) 0.4314(3) 0.0309(9) Uani 1 1 d .
H10 H 0.8702 0.5108 0.4191 0.037 Uiso 1 1 calc R
C11 C 0.7241(5) 0.58146(12) 0.5317(3) 0.0307(9) Uani 1 1 d .
H11 H 0.6625 0.5885 0.5897 0.037 Uiso 1 1 calc R
C12 C 0.7523(5) 0.23578(13) 0.5028(4) 0.0414(11) Uani 1 1 d .
H12 H 0.8112 0.2395 0.4408 0.050 Uiso 1 1 calc R
C13 C 0.6868(6) 0.26679(13) 0.5504(4) 0.0428(12) Uani 1 1 d .
H13 H 0.7012 0.2909 0.5205 0.051 Uiso 1 1 calc R
C14 C 0.5982(5) 0.26249(12) 0.6438(3) 0.0296(9) Uani 1 1 d .
C15 C 0.5783(5) 0.22588(12) 0.6813(4) 0.0401(11) Uani 1 1 d .
H15 H 0.5171 0.2213 0.7416 0.048 Uiso 1 1 calc R
C16 C 0.6495(6) 0.19603(13) 0.6293(4) 0.0423(12) Uani 1 1 d .
H16 H 0.6366 0.1716 0.6572 0.051 Uiso 1 1 calc R
C17 C 0.5358(5) 0.29560(12) 0.7015(3) 0.0293(9) Uani 1 1 d .
C18 C 0.4976(5) 0.35098(11) 0.7561(3) 0.0283(9) Uani 1 1 d .
C19 C 0.4984(4) 0.39213(12) 0.7746(3) 0.0290(9) Uani 1 1 d .
C20 C 0.5673(5) 0.41864(12) 0.7059(3) 0.0316(9) Uani 1 1 d .
H20 H 0.6192 0.4102 0.6446 0.038 Uiso 1 1 calc R
C21 C 0.4859(5) 0.46678(13) 0.8161(4) 0.0373(10) Uani 1 1 d .
H21 H 0.4771 0.4926 0.8317 0.045 Uiso 1 1 calc R
C22 C 0.4218(5) 0.44062(14) 0.8859(4) 0.0426(12) Uani 1 1 d .
H22 H 0.3732 0.4492 0.9486 0.051 Uiso 1 1 calc R
C23 C 0.3476(5) 0.54501(11) 0.5775(3) 0.0261(8) Uani 1 1 d .
C24 C 0.2944(5) 0.57666(12) 0.6488(3) 0.0291(9) Uani 1 1 d .
C25 C 0.3921(5) 0.59111(12) 0.7336(3) 0.0296(9) Uani 1 1 d .
H25 H 0.4894 0.5804 0.7474 0.036 Uiso 1 1 calc R
C26 C 0.3446(5) 0.62123(13) 0.7970(4) 0.0349(10) Uani 1 1 d .
C27 C 0.1976(6) 0.63658(16) 0.7794(4) 0.0540(15) Uani 1 1 d .
H27 H 0.1658 0.6569 0.8224 0.065 Uiso 1 1 calc R
C28 C 0.0983(6) 0.62148(16) 0.6971(4) 0.0553(15) Uani 1 1 d .
H28 H -0.0012 0.6312 0.6861 0.066 Uiso 1 1 calc R
C29 C 0.1474(5) 0.59205(14) 0.6318(4) 0.0398(11) Uani 1 1 d .
H29 H 0.0815 0.5824 0.5757 0.048 Uiso 1 1 calc R
C30 C 0.4511(5) 0.63722(13) 0.8878(4) 0.0386(11) Uani 1 1 d .
C31 C 0.0204(5) 0.38935(11) 0.8970(3) 0.0286(9) Uani 1 1 d .
C32 C -0.0225(5) 0.41993(12) 0.9762(3) 0.0285(9) Uani 1 1 d .
C33 C 0.0797(5) 0.43161(12) 1.0622(3) 0.0299(9) Uani 1 1 d .
H33 H 0.1754 0.4198 1.0727 0.036 Uiso 1 1 calc R
C34 C 0.0378(5) 0.46099(12) 1.1320(3) 0.0318(9) Uani 1 1 d .
C35 C -0.1074(5) 0.47770(14) 1.1193(4) 0.0463(13) Uani 1 1 d .
H35 H -0.1363 0.4969 1.1672 0.056 Uiso 1 1 calc R
C36 C -0.2081(6) 0.46555(17) 1.0353(5) 0.0584(16) Uani 1 1 d .
H36 H -0.3057 0.4765 1.0268 0.070 Uiso 1 1 calc R
C37 C -0.1654(5) 0.43713(14) 0.9634(4) 0.0440(12) Uani 1 1 d .
H37 H -0.2336 0.4295 0.9060 0.053 Uiso 1 1 calc R
C38 C 0.1499(5) 0.47566(12) 1.2212(4) 0.0351(10) Uani 1 1 d .

loop_
_atom_site_aniso_label
_atom_site_aniso_U_11
_atom_site_aniso_U_22
_atom_site_aniso_U_33
_atom_site_aniso_U_23
_atom_site_aniso_U_13
_atom_site_aniso_U_12
Zn1 0.0383(3) 0.0237(2) 0.0253(3) -0.00226(19) 0.0119(2) -0.0020(2)
Zn2 0.0328(3) 0.0238(2) 0.0243(2) -0.00298(19) 0.00157(19) -0.0001(2)
Zn3 0.0333(3) 0.0297(3) 0.0252(3) -0.0058(2) 0.0054(2) -0.0006(2)
O1 0.0361(17) 0.054(2) 0.0359(18) 0.0088(16) 0.0048(14) -0.0021(15)
O2 0.0371(17) 0.0370(17) 0.047(2) -0.0082(15) -0.0020(14) 0.0101(14)
O3 0.0449(17) 0.0282(15) 0.0241(15) -0.0058(12) 0.0009(12) 0.0022(13)
O4 0.0452(19) 0.0404(18) 0.0364(18) -0.0094(15) -0.0095(14) 0.0011(15)
O5 0.067(3) 0.097(3) 0.074(3) -0.064(3) -0.017(2) 0.026(2)
O6 0.0339(18) 0.042(2) 0.089(3) -0.024(2) -0.0072(18) 0.0084(16)
O7 0.060(2) 0.0305(16) 0.0217(15) -0.0044(13) 0.0065(14) 0.0027(15)
O8 0.0382(18) 0.045(2) 0.052(2) -0.0121(17) -0.0147(15) 0.0063(15)
O9 0.054(2) 0.0416(18) 0.0344(17) -0.0158(15) -0.0093(15) 0.0042(16)
N1 0.0375(19) 0.0257(17) 0.0249(17) 0.0008(14) 0.0098(15) 0.0050(15)
N2 0.038(2) 0.0263(17) 0.0293(19) 0.0010(15) 0.0087(15) 0.0025(16)
N3 0.040(2) 0.0236(17) 0.0307(19) -0.0017(15) 0.0114(16) 0.0043(16)
N4 0.041(2) 0.0252(18) 0.035(2) -0.0026(16) 0.0161(16) 0.0013(16)
N5 0.0346(19) 0.0306(19) 0.0269(18) -0.0015(15) 0.0113(15) 0.0006(15)
N6 0.0345(19) 0.0232(17) 0.0295(19) -0.0034(15) 0.0042(15) -0.0029(15)
N7 0.042(2) 0.035(2) 0.0273(19) -0.0020(16) 0.0077(16) 0.0025(17)
N8 0.0287(18) 0.0332(19) 0.0286(19) -0.0001(15) 0.0049(14) 0.0008(15)
N9 0.0359(19) 0.0284(18) 0.0284(19) -0.0051(15) 0.0095(15) -0.0030(15)
N10 0.0349(19) 0.0277(18) 0.0285(18) -0.0015(15) 0.0091(15) -0.0011(15)
N11 0.046(2) 0.037(2) 0.029(2) -0.0041(17) 0.0107(17) -0.0069(18)
N12 0.0360(19) 0.0270(18) 0.0291(19) -0.0009(15) 0.0059(15) 0.0036(15)
C1 0.044(2) 0.036(2) 0.023(2) 0.0019(18) 0.0167(18) 0.000(2)
C2 0.042(2) 0.026(2) 0.034(2) 0.0013(19) 0.0141(19) -0.0017(19)
C3 0.033(2) 0.026(2) 0.025(2) 0.0001(17) 0.0058(17) 0.0022(18)
C4 0.039(2) 0.029(2) 0.026(2) 0.0009(18) 0.0110(18) -0.0006(19)
C5 0.040(2) 0.0209(19) 0.029(2) 0.0018(17) 0.0118(18) 0.0005(17)
C6 0.035(2) 0.024(2) 0.025(2) -0.0023(17) 0.0078(17) 0.0018(17)
C7 0.030(2) 0.0225(19) 0.028(2) -0.0014(17) 0.0096(17) 0.0016(16)
C8 0.027(2) 0.026(2) 0.027(2) -0.0017(17) 0.0044(16) 0.0016(17)
C9 0.041(3) 0.031(2) 0.039(3) -0.006(2) 0.015(2) 0.001(2)
C10 0.038(2) 0.0213(19) 0.034(2) -0.0041(18) 0.0078(18) -0.0012(18)
C11 0.035(2) 0.028(2) 0.031(2) -0.0021(18) 0.0103(18) 0.0002(18)
C12 0.051(3) 0.039(3) 0.036(3) 0.004(2) 0.020(2) 0.003(2)
C13 0.062(3) 0.028(2) 0.040(3) 0.002(2) 0.021(2) 0.002(2)
C14 0.030(2) 0.033(2) 0.026(2) -0.0036(18) 0.0030(17) -0.0014(18)
C15 0.049(3) 0.031(2) 0.042(3) -0.003(2) 0.019(2) -0.003(2)
C16 0.059(3) 0.030(2) 0.039(3) 0.000(2) 0.020(2) -0.005(2)
C17 0.030(2) 0.033(2) 0.026(2) -0.0009(18) 0.0056(17) -0.0020(18)
C18 0.029(2) 0.029(2) 0.027(2) 0.0015(17) 0.0044(16) 0.0010(17)
C19 0.028(2) 0.033(2) 0.025(2) -0.0021(18) 0.0038(16) -0.0027(18)
C20 0.036(2) 0.032(2) 0.027(2) 0.0000(18) 0.0088(18) 0.0001(19)
C21 0.042(3) 0.029(2) 0.041(3) -0.008(2) 0.010(2) 0.003(2)
C22 0.047(3) 0.042(3) 0.040(3) -0.009(2) 0.019(2) -0.003(2)
C23 0.031(2) 0.0240(19) 0.023(2) -0.0038(16) 0.0041(16) -0.0072(17)
C24 0.033(2) 0.029(2) 0.025(2) -0.0039(17) 0.0028(17) 0.0012(18)
C25 0.034(2) 0.031(2) 0.025(2) -0.0060(18) 0.0014(17) 0.0051(18)
C26 0.036(2) 0.041(3) 0.028(2) -0.0105(19) -0.0019(18) 0.009(2)
C27 0.049(3) 0.062(3) 0.050(3) -0.030(3) -0.008(2) 0.022(3)
C28 0.041(3) 0.071(4) 0.053(3) -0.027(3) -0.007(2) 0.025(3)
C29 0.039(2) 0.047(3) 0.033(2) -0.009(2) -0.001(2) 0.008(2)
C30 0.044(3) 0.038(2) 0.034(2) -0.014(2) 0.000(2) 0.001(2)
C31 0.030(2) 0.0245(19) 0.032(2) -0.0006(17) 0.0093(17) -0.0044(17)
C32 0.031(2) 0.030(2) 0.025(2) -0.0038(17) 0.0035(17) 0.0007(17)
C33 0.032(2) 0.027(2) 0.031(2) -0.0007(18) 0.0020(17) -0.0009(18)
C34 0.037(2) 0.034(2) 0.024(2) -0.0048(18) 0.0003(17) 0.0014(19)
C35 0.042(3) 0.054(3) 0.042(3) -0.026(2) -0.004(2) 0.015(2)
C36 0.038(3) 0.075(4) 0.061(3) -0.037(3) -0.016(2) 0.026(3)
C37 0.037(3) 0.054(3) 0.039(3) -0.021(2) -0.013(2) 0.013(2)
C38 0.046(3) 0.030(2) 0.028(2) 0.0000(19) -0.0065(19) 0.000(2)

loop_
_atom_type_symbol
_atom_type_description
_atom_type_scat_dispersion_real
_atom_type_scat_dispersion_imag
_atom_type_scat_source
C C 0.0033 0.0016 'International Tables Vol C Tables 4.2.6.8 and 6.1.1.4'
H H 0.0000 0.0000 'International Tables Vol C Tables 4.2.6.8 and 6.1.1.4'
N N 0.0061 0.0033 'International Tables Vol C Tables 4.2.6.8 and 6.1.1.4'
O O 0.0106 0.0060 'International Tables Vol C Tables 4.2.6.8 and 6.1.1.4'
Zn Zn 0.2839 1.4301 'International Tables Vol C Tables 4.2.6.8 and 6.1.1.4'

loop_
_geom_angle_atom_site_label_1
_geom_angle_atom_site_label_2
_geom_angle_atom_site_label_3
_geom_angle
_geom_angle_site_symmetry_1
_geom_angle_site_symmetry_3
O7 Zn1 N3 154.65(14) 3_666 .
O7 Zn1 O1 93.30(13) 3_666 .
N3 Zn1 O1 98.15(14) . .
O7 Zn1 N1 95.98(12) 3_666 4_675
N3 Zn1 N1 103.63(13) . 4_675
O1 Zn1 N1 101.83(13) . 4_675
O7 Zn1 N5 83.32(12) 3_666 .
N3 Zn1 N5 74.61(12) . .
O1 Zn1 N5 87.93(13) . .
N1 Zn1 N5 170.24(14) 4_675 .
O3 Zn2 O2 118.20(13) 3_666 .
O3 Zn2 O9 95.23(12) 3_666 3_667
O2 Zn2 O9 146.55(12) . 3_667
O3 Zn2 N6 91.96(12) 3_666 .
O2 Zn2 N6 89.71(13) . .
O9 Zn2 N6 88.14(13) 3_667 .
O3 Zn2 N12 87.75(12) 3_666 .
O2 Zn2 N12 85.07(13) . .
O9 Zn2 N12 97.95(13) 3_667 .
N6 Zn2 N12 173.90(13) . .
O3 Zn2 O8 154.10(12) 3_666 3_667
O2 Zn2 O8 87.37(12) . 3_667
O9 Zn2 O8 59.38(11) 3_667 3_667
N6 Zn2 O8 92.20(13) . 3_667
N12 Zn2 O8 90.71(13) . 3_667
O3 Zn2 C38 124.75(14) 3_666 3_667
O2 Zn2 C38 117.03(14) . 3_667
O9 Zn2 C38 29.62(12) 3_667 3_667
N6 Zn2 C38 89.59(14) . 3_667
N12 Zn2 C38 95.58(14) . 3_667
O8 Zn2 C38 29.78(12) 3_667 3_667
O4 Zn3 N10 137.90(14) 3_667 .
O4 Zn3 O6 106.77(14) 3_667 .
N10 Zn3 O6 102.74(15) . .
O4 Zn3 N7 101.21(14) 3_667 4_566
N10 Zn3 N7 106.92(14) . 4_566
O6 Zn3 N7 92.37(15) . 4_566
O4 Zn3 O5 57.93(12) 3_667 3_667
N10 Zn3 O5 87.61(14) . 3_667
O6 Zn3 O5 163.27(13) . 3_667
N7 Zn3 O5 97.18(16) 4_566 3_667
O4 Zn3 N11 83.03(13) 3_667 .
N10 Zn3 N11 72.95(13) . .
O6 Zn3 N11 80.41(14) . .
N7 Zn3 N11 172.48(14) 4_566 .
O5 Zn3 N11 90.33(16) 3_667 .
O4 Zn3 C30 29.46(13) 3_667 3_667
N10 Zn3 C30 112.86(15) . 3_667
O6 Zn3 C30 135.77(14) . 3_667
N7 Zn3 C30 101.11(15) 4_566 3_667
O5 Zn3 C30 28.48(12) 3_667 3_667
N11 Zn3 C30 85.65(14) . 3_667
Zn1 O1 H1A 112.2 . .
Zn1 O1 H1B 141.1 . .
H1A O1 H1B 98.2 . .
C23 O2 Zn2 157.8(3) . .
C23 O3 Zn2 123.3(3) . 3_666
C30 O4 Zn3 99.3(3) . 3_667
C30 O5 Zn3 81.0(3) . 3_667
C31 O6 Zn3 165.5(3) . .
C31 O7 Zn1 115.6(3) . 3_666
C38 O8 Zn2 87.9(3) . 3_667
C38 O9 Zn2 91.5(3) . 3_667
C5 N1 C1 117.2(3) . .
C5 N1 Zn1 119.6(3) . 4_576
C1 N1 Zn1 123.2(3) . 4_576
C7 N2 C6 100.7(3) . .
C7 N3 N4 107.0(3) . .
C7 N3 Zn1 119.2(3) . .
N4 N3 Zn1 132.6(3) . .
C6 N4 N3 103.9(3) . .
C9 N5 C8 116.8(4) . .
C9 N5 Zn1 129.4(3) . .
C8 N5 Zn1 112.7(3) . .
C11 N6 C10 116.8(3) . .
C11 N6 Zn2 122.0(3) . .
C10 N6 Zn2 121.1(3) . .
C12 N7 C16 116.8(4) . .
C12 N7 Zn3 122.2(3) . 4_665
C16 N7 Zn3 120.9(3) . 4_665
C18 N8 C17 101.8(3) . .
C17 N9 N10 104.1(3) . .
C18 N10 N9 107.2(3) . .
C18 N10 Zn3 122.1(3) . .
N9 N10 Zn3 129.3(3) . .
C22 N11 C19 117.3(4) . .
C22 N11 Zn3 133.7(3) . .
C19 N11 Zn3 109.0(3) . .
C20 N12 C21 117.3(4) . .
C20 N12 Zn2 124.4(3) . .
C21 N12 Zn2 118.3(3) . .
N1 C1 C2 122.5(4) . .
N1 C1 H1 118.8 . .
C2 C1 H1 118.8 . .
C1 C2 C3 119.7(4) . .
C1 C2 H2 120.2 . .
C3 C2 H2 120.2 . .
C4 C3 C2 117.7(4) . .
C4 C3 C6 120.1(3) . .
C2 C3 C6 122.2(4) . .
C5 C4 C3 119.2(4) . .
C5 C4 H4 120.4 . .
C3 C4 H4 120.4 . .
N1 C5 C4 123.7(4) . .
N1 C5 H5 118.1 . .
C4 C5 H5 118.1 . .
N4 C6 N2 115.0(3) . .
N4 C6 C3 120.8(4) . .
N2 C6 C3 124.2(3) . .
N2 C7 N3 113.5(3) . .
N2 C7 C8 127.6(4) . .
N3 C7 C8 118.8(3) . .
N5 C8 C11 121.3(4) . .
N5 C8 C7 113.7(3) . .
C11 C8 C7 125.0(4) . .
N5 C9 C10 121.6(4) . .
N5 C9 H9 119.2 . .
C10 C9 H9 119.2 . .
N6 C10 C9 122.0(4) . .
N6 C10 H10 119.0 . .
C9 C10 H10 119.0 . .
N6 C11 C8 121.4(4) . .
N6 C11 H11 119.3 . .
C8 C11 H11 119.3 . .
N7 C12 C13 123.1(4) . .
N7 C12 H12 118.5 . .
C13 C12 H12 118.5 . .
C12 C13 C14 120.3(4) . .
C12 C13 H13 119.9 . .
C14 C13 H13 119.9 . .
C15 C14 C13 116.5(4) . .
C15 C14 C17 122.0(4) . .
C13 C14 C17 121.4(4) . .
C14 C15 C16 119.7(4) . .
C14 C15 H15 120.1 . .
C16 C15 H15 120.1 . .
N7 C16 C15 123.5(4) . .
N7 C16 H16 118.3 . .
C15 C16 H16 118.3 . .
N9 C17 N8 114.3(4) . .
N9 C17 C14 121.5(4) . .
N8 C17 C14 124.1(3) . .
N10 C18 N8 112.6(4) . .
N10 C18 C19 120.4(4) . .
N8 C18 C19 127.0(4) . .
N11 C19 C20 120.7(4) . .
N11 C19 C18 114.7(4) . .
C20 C19 C18 124.6(4) . .
N12 C20 C19 121.4(4) . .
N12 C20 H20 119.3 . .
C19 C20 H20 119.3 . .
N12 C21 C22 121.5(4) . .
N12 C21 H21 119.3 . .
C22 C21 H21 119.3 . .
N11 C22 C21 121.9(4) . .
N11 C22 H22 119.1 . .
C21 C22 H22 119.1 . .
O2 C23 O3 123.7(4) . .
O2 C23 C24 119.4(4) . .
O3 C23 C24 116.9(4) . .
C29 C24 C25 119.3(4) . .
C29 C24 C23 120.5(4) . .
C25 C24 C23 120.2(4) . .
C26 C25 C24 120.0(4) . .
C26 C25 H25 120.0 . .
C24 C25 H25 120.0 . .
C25 C26 C27 120.3(4) . .
C25 C26 C30 120.1(4) . .
C27 C26 C30 119.6(4) . .
C28 C27 C26 119.7(4) . .
C28 C27 H27 120.1 . .
C26 C27 H27 120.1 . .
C29 C28 C27 119.9(5) . .
C29 C28 H28 120.1 . .
C27 C28 H28 120.1 . .
C28 C29 C24 120.7(4) . .
C28 C29 H29 119.7 . .
C24 C29 H29 119.7 . .
O5 C30 O4 121.7(4) . .
O5 C30 C26 119.8(4) . .
O4 C30 C26 118.5(4) . .
O5 C30 Zn3 70.5(3) . 3_667
O4 C30 Zn3 51.2(2) . 3_667
C26 C30 Zn3 169.4(3) . 3_667
O6 C31 O7 121.5(4) . .
O6 C31 C32 120.9(4) . .
O7 C31 C32 117.7(4) . .
C37 C32 C33 119.4(4) . .
C37 C32 C31 119.3(4) . .
C33 C32 C31 121.3(4) . .
C34 C33 C32 119.7(4) . .
C34 C33 H33 120.1 . .
C32 C33 H33 120.1 . .
C35 C34 C33 120.3(4) . .
C35 C34 C38 119.0(4) . .
C33 C34 C38 120.6(4) . .
C36 C35 C34 119.4(4) . .
C36 C35 H35 120.3 . .
C34 C35 H35 120.3 . .
C35 C36 C37 120.5(4) . .
C35 C36 H36 119.7 . .
C37 C36 H36 119.7 . .
C32 C37 C36 120.6(4) . .
C32 C37 H37 119.7 . .
C36 C37 H37 119.7 . .
O9 C38 O8 121.2(4) . .
O9 C38 C34 119.9(4) . .
O8 C38 C34 118.9(4) . .
O9 C38 Zn2 58.9(2) . 3_667
O8 C38 Zn2 62.4(2) . 3_667
C34 C38 Zn2 178.1(3) . 3_667

loop_
_geom_bond_atom_site_label_1
_geom_bond_atom_site_label_2
_geom_bond_distance
_geom_bond_site_symmetry_2
Zn1 O7 2.028(3) 3_666
Zn1 N3 2.043(3) .
Zn1 O1 2.048(3) .
Zn1 N1 2.068(3) 4_675
Zn1 N5 2.303(3) .
Zn2 O3 2.015(3) 3_666
Zn2 O2 2.041(3) .
Zn2 O9 2.156(3) 3_667
Zn2 N6 2.191(3) .
Zn2 N12 2.215(3) .
Zn2 O8 2.232(3) 3_667
Zn2 C38 2.518(4) 3_667
Zn3 O4 2.005(3) 3_667
Zn3 N10 2.013(3) .
Zn3 O6 2.016(3) .
Zn3 N7 2.078(4) 4_566
Zn3 O5 2.422(4) 3_667
Zn3 N11 2.489(4) .
Zn3 C30 2.538(5) 3_667
O1 H1A 1.0369 .
O1 H1B 0.8247 .
O2 C23 1.245(5) .
O3 C23 1.270(5) .
O3 Zn2 2.015(3) 3_666
O4 C30 1.265(5) .
O4 Zn3 2.005(3) 3_667
O5 C30 1.225(5) .
O5 Zn3 2.422(4) 3_667
O6 C31 1.228(5) .
O7 C31 1.258(5) .
O7 Zn1 2.028(3) 3_666
O8 C38 1.251(5) .
O8 Zn2 2.232(3) 3_667
O9 C38 1.245(5) .
O9 Zn2 2.156(3) 3_667
N1 C5 1.343(5) .
N1 C1 1.349(5) .
N1 Zn1 2.068(3) 4_576
N2 C7 1.335(5) .
N2 C6 1.354(5) .
N3 C7 1.339(5) .
N3 N4 1.358(4) .
N4 C6 1.336(5) .
N5 C9 1.334(5) .
N5 C8 1.349(5) .
N6 C11 1.335(5) .
N6 C10 1.340(5) .
N7 C12 1.338(6) .
N7 C16 1.333(5) .
N7 Zn3 2.078(4) 4_665
N8 C18 1.337(5) .
N8 C17 1.349(5) .
N9 C17 1.332(5) .
N9 N10 1.366(5) .
N10 C18 1.335(5) .
N11 C22 1.330(6) .
N11 C19 1.344(5) .
N12 C20 1.334(5) .
N12 C21 1.336(5) .
C1 C2 1.375(6) .
C1 H1 0.9300 .
C2 C3 1.390(5) .
C2 H2 0.9300 .
C3 C4 1.387(5) .
C3 C6 1.475(5) .
C4 C5 1.364(5) .
C4 H4 0.9300 .
C5 H5 0.9300 .
C7 C8 1.454(5) .
C8 C11 1.380(5) .
C9 C10 1.365(6) .
C9 H9 0.9300 .
C10 H10 0.9300 .
C11 H11 0.9300 .
C12 C13 1.366(6) .
C12 H12 0.9300 .
C13 C14 1.394(5) .
C13 H13 0.9300 .
C14 C15 1.377(6) .
C14 C17 1.470(6) .
C15 C16 1.380(6) .
C15 H15 0.9300 .
C16 H16 0.9300 .
C18 C19 1.463(6) .
C19 C20 1.396(5) .
C20 H20 0.9300 .
C21 C22 1.378(6) .
C21 H21 0.9300 .
C22 H22 0.9300 .
C23 C24 1.490(5) .
C24 C29 1.388(6) .
C24 C25 1.394(6) .
C25 C26 1.378(5) .
C25 H25 0.9300 .
C26 C27 1.389(6) .
C26 C30 1.509(6) .
C27 C28 1.389(7) .
C27 H27 0.9300 .
C28 C29 1.377(6) .
C28 H28 0.9300 .
C29 H29 0.9300 .
C30 Zn3 2.538(5) 3_667
C31 C32 1.494(5) .
C32 C37 1.378(6) .
C32 C33 1.395(6) .
C33 C34 1.389(5) .
C33 H33 0.9300 .
C34 C35 1.388(6) .
C34 C38 1.509(6) .
C35 C36 1.375(6) .
C35 H35 0.9300 .
C36 C37 1.382(6) .
C36 H36 0.9300 .
C37 H37 0.9300 .
C38 Zn2 2.518(4) 3_667

loop_
_geom_torsion_atom_site_label_1
_geom_torsion_atom_site_label_2
_geom_torsion_atom_site_label_3
_geom_torsion_atom_site_label_4
_geom_torsion
_geom_torsion_site_symmetry_1
_geom_torsion_site_symmetry_4
O3 Zn2 O2 C23 -82.2(8) 3_666 .
O9 Zn2 O2 C23 96.1(8) 3_667 .
N6 Zn2 O2 C23 9.9(8) . .
N12 Zn2 O2 C23 -167.0(8) . .
O8 Zn2 O2 C23 102.1(8) 3_667 .
C38 Zn2 O2 C23 99.3(8) 3_667 .
O4 Zn3 O6 C31 32.5(15) 3_667 .
N10 Zn3 O6 C31 -117.1(14) . .
N7 Zn3 O6 C31 135.0(14) 4_566 .
O5 Zn3 O6 C31 10.0(18) 3_667 .
N11 Zn3 O6 C31 -47.1(14) . .
C30 Zn3 O6 C31 26.4(15) 3_667 .
O7 Zn1 N3 C7 38.5(5) 3_666 .
O1 Zn1 N3 C7 -77.5(3) . .
N1 Zn1 N3 C7 178.2(3) 4_675 .
N5 Zn1 N3 C7 8.1(3) . .
O7 Zn1 N3 N4 -155.8(3) 3_666 .
O1 Zn1 N3 N4 88.3(4) . .
N1 Zn1 N3 N4 -16.1(4) 4_675 .
N5 Zn1 N3 N4 173.8(4) . .
C7 N3 N4 C6 -0.6(5) . .
Zn1 N3 N4 C6 -167.6(3) . .
O7 Zn1 N5 C9 16.4(4) 3_666 .
N3 Zn1 N5 C9 -176.2(4) . .
O1 Zn1 N5 C9 -77.1(4) . .
N1 Zn1 N5 C9 102.9(8) 4_675 .
O7 Zn1 N5 C8 -175.5(3) 3_666 .
N3 Zn1 N5 C8 -8.1(3) . .
O1 Zn1 N5 C8 90.9(3) . .
N1 Zn1 N5 C8 -89.0(8) 4_675 .
O3 Zn2 N6 C11 166.9(3) 3_666 .
O2 Zn2 N6 C11 48.7(3) . .
O9 Zn2 N6 C11 -97.9(3) 3_667 .
N12 Zn2 N6 C11 79.8(12) . .
O8 Zn2 N6 C11 -38.6(3) 3_667 .
C38 Zn2 N6 C11 -68.3(3) 3_667 .
O3 Zn2 N6 C10 -16.5(3) 3_666 .
O2 Zn2 N6 C10 -134.7(3) . .
O9 Zn2 N6 C10 78.7(3) 3_667 .
N12 Zn2 N6 C10 -103.7(11) . .
O8 Zn2 N6 C10 137.9(3) 3_667 .
C38 Zn2 N6 C10 108.3(3) 3_667 .
C17 N9 N10 C18 0.6(4) . .
C17 N9 N10 Zn3 -166.1(3) . .
O4 Zn3 N10 C18 -49.7(4) 3_667 .
O6 Zn3 N10 C18 84.1(3) . .
N7 Zn3 N10 C18 -179.4(3) 4_566 .
O5 Zn3 N10 C18 -82.7(3) 3_667 .
N11 Zn3 N10 C18 8.4(3) . .
C30 Zn3 N10 C18 -69.1(4) 3_667 .
O4 Zn3 N10 N9 115.3(3) 3_667 .
O6 Zn3 N10 N9 -111.0(4) . .
N7 Zn3 N10 N9 -14.5(4) 4_566 .
O5 Zn3 N10 N9 82.3(4) 3_667 .
N11 Zn3 N10 N9 173.4(4) . .
C30 Zn3 N10 N9 95.8(4) 3_667 .
O4 Zn3 N11 C22 -38.9(5) 3_667 .
N10 Zn3 N11 C22 176.1(5) . .
O6 Zn3 N11 C22 69.5(5) . .
N7 Zn3 N11 C22 85.9(11) 4_566 .
O5 Zn3 N11 C22 -96.5(5) 3_667 .
C30 Zn3 N11 C22 -68.4(5) 3_667 .
O4 Zn3 N11 C19 139.2(3) 3_667 .
N10 Zn3 N11 C19 -5.9(3) . .
O6 Zn3 N11 C19 -112.4(3) . .
N7 Zn3 N11 C19 -96.1(10) 4_566 .
O5 Zn3 N11 C19 81.6(3) 3_667 .
C30 Zn3 N11 C19 109.7(3) 3_667 .
O3 Zn2 N12 C20 7.2(4) 3_666 .
O2 Zn2 N12 C20 125.7(4) . .
O9 Zn2 N12 C20 -87.8(4) 3_667 .
N6 Zn2 N12 C20 94.6(12) . .
O8 Zn2 N12 C20 -147.0(4) 3_667 .
C38 Zn2 N12 C20 -117.5(4) 3_667 .
O3 Zn2 N12 C21 -174.9(3) 3_666 .
O2 Zn2 N12 C21 -56.3(3) . .
O9 Zn2 N12 C21 90.2(3) 3_667 .
N6 Zn2 N12 C21 -87.5(12) . .
O8 Zn2 N12 C21 31.0(3) 3_667 .
C38 Zn2 N12 C21 60.4(3) 3_667 .
C5 N1 C1 C2 -0.4(7) . .
Zn1 N1 C1 C2 -177.9(3) 4_576 .
N1 C1 C2 C3 0.3(7) . .
C1 C2 C3 C4 -0.3(7) . .
C1 C2 C3 C6 179.4(4) . .
C2 C3 C4 C5 0.4(6) . .
C6 C3 C4 C5 -179.3(4) . .
C1 N1 C5 C4 0.6(7) . .
Zn1 N1 C5 C4 178.2(3) 4_576 .
C3 C4 C5 N1 -0.6(7) . .
N3 N4 C6 N2 0.7(5) . .
N3 N4 C6 C3 -179.1(4) . .
C7 N2 C6 N4 -0.5(5) . .
C7 N2 C6 C3 179.3(4) . .
C4 C3 C6 N4 -4.7(6) . .
C2 C3 C6 N4 175.6(4) . .
C4 C3 C6 N2 175.6(4) . .
C2 C3 C6 N2 -4.1(7) . .
C6 N2 C7 N3 0.0(5) . .
C6 N2 C7 C8 176.5(4) . .
N4 N3 C7 N2 0.4(5) . .
Zn1 N3 C7 N2 169.5(3) . .
N4 N3 C7 C8 -176.4(4) . .
Zn1 N3 C7 C8 -7.3(5) . .
C9 N5 C8 C11 -0.6(6) . .
Zn1 N5 C8 C11 -170.3(3) . .
C9 N5 C8 C7 176.6(4) . .
Zn1 N5 C8 C7 6.9(4) . .
N2 C7 C8 N5 -176.9(4) . .
N3 C7 C8 N5 -0.6(6) . .
N2 C7 C8 C11 0.2(7) . .
N3 C7 C8 C11 176.5(4) . .
C8 N5 C9 C10 -0.5(7) . .
Zn1 N5 C9 C10 167.2(3) . .
C11 N6 C10 C9 -1.9(6) . .
Zn2 N6 C10 C9 -178.6(3) . .
N5 C9 C10 N6 1.8(7) . .
C10 N6 C11 C8 0.8(6) . .
Zn2 N6 C11 C8 177.5(3) . .
N5 C8 C11 N6 0.4(7) . .
C7 C8 C11 N6 -176.4(4) . .
C16 N7 C12 C13 0.6(7) . .
Zn3 N7 C12 C13 -179.6(4) 4_665 .
N7 C12 C13 C14 0.3(8) . .
C12 C13 C14 C15 -1.8(7) . .
C12 C13 C14 C17 175.5(4) . .
C13 C14 C15 C16 2.4(7) . .
C17 C14 C15 C16 -174.9(4) . .
C12 N7 C16 C15 0.1(7) . .
Zn3 N7 C16 C15 -179.8(4) 4_665 .
C14 C15 C16 N7 -1.6(8) . .
N10 N9 C17 N8 -0.9(5) . .
N10 N9 C17 C14 175.2(4) . .
C18 N8 C17 N9 0.8(5) . .
C18 N8 C17 C14 -175.2(4) . .
C15 C14 C17 N9 -5.5(7) . .
C13 C14 C17 N9 177.4(4) . .
C15 C14 C17 N8 170.3(4) . .
C13 C14 C17 N8 -6.8(7) . .
N9 N10 C18 N8 -0.2(5) . .
Zn3 N10 C18 N8 167.7(3) . .
N9 N10 C18 C19 -178.2(4) . .
Zn3 N10 C18 C19 -10.4(6) . .
C17 N8 C18 N10 -0.4(5) . .
C17 N8 C18 C19 177.5(4) . .
C22 N11 C19 C20 2.1(6) . .
Zn3 N11 C19 C20 -176.4(3) . .
C22 N11 C19 C18 -178.7(4) . .
Zn3 N11 C19 C18 2.9(4) . .
N10 C18 C19 N11 3.7(6) . .
N8 C18 C19 N11 -174.1(4) . .
N10 C18 C19 C20 -177.1(4) . .
N8 C18 C19 C20 5.1(7) . .
C21 N12 C20 C19 0.7(6) . .
Zn2 N12 C20 C19 178.7(3) . .
N11 C19 C20 N12 -2.4(7) . .
C18 C19 C20 N12 178.4(4) . .
C20 N12 C21 C22 1.3(7) . .
Zn2 N12 C21 C22 -176.8(4) . .
C19 N11 C22 C21 -0.1(7) . .
Zn3 N11 C22 C21 177.9(3) . .
N12 C21 C22 N11 -1.7(8) . .
Zn2 O2 C23 O3 71.9(9) . .
Zn2 O2 C23 C24 -109.3(7) . .
Zn2 O3 C23 O2 -0.3(6) 3_666 .
Zn2 O3 C23 C24 -179.2(2) 3_666 .
O2 C23 C24 C29 -157.2(4) . .
O3 C23 C24 C29 21.8(6) . .
O2 C23 C24 C25 22.8(6) . .
O3 C23 C24 C25 -158.3(4) . .
C29 C24 C25 C26 -2.2(6) . .
C23 C24 C25 C26 177.8(4) . .
C24 C25 C26 C27 2.1(7) . .
C24 C25 C26 C30 -179.2(4) . .
C25 C26 C27 C28 -0.1(8) . .
C30 C26 C27 C28 -178.9(5) . .
C26 C27 C28 C29 -1.6(9) . .
C27 C28 C29 C24 1.4(8) . .
C25 C24 C29 C28 0.5(7) . .
C23 C24 C29 C28 -179.6(4) . .
Zn3 O5 C30 O4 -2.1(5) 3_667 .
Zn3 O5 C30 C26 177.6(4) 3_667 .
Zn3 O4 C30 O5 2.5(6) 3_667 .
Zn3 O4 C30 C26 -177.2(4) 3_667 .
C25 C26 C30 O5 -175.0(5) . .
C27 C26 C30 O5 3.8(8) . .
C25 C26 C30 O4 4.7(7) . .
C27 C26 C30 O4 -176.5(5) . .
C25 C26 C30 Zn3 -7(2) . 3_667
C27 C26 C30 Zn3 171.3(16) . 3_667
Zn3 O6 C31 O7 140.8(13) . .
Zn3 O6 C31 C32 -39.4(16) . .
Zn1 O7 C31 O6 -5.8(5) 3_666 .
Zn1 O7 C31 C32 174.4(3) 3_666 .
O6 C31 C32 C37 -165.4(4) . .
O7 C31 C32 C37 14.4(6) . .
O6 C31 C32 C33 15.1(6) . .
O7 C31 C32 C33 -165.1(4) . .
C37 C32 C33 C34 -1.6(6) . .
C31 C32 C33 C34 177.9(4) . .
C32 C33 C34 C35 2.6(6) . .
C32 C33 C34 C38 -176.4(4) . .
C33 C34 C35 C36 -1.6(8) . .
C38 C34 C35 C36 177.4(5) . .
C34 C35 C36 C37 -0.4(9) . .
C33 C32 C37 C36 -0.4(7) . .
C31 C32 C37 C36 -179.9(5) . .
C35 C36 C37 C32 1.4(9) . .
Zn2 O9 C38 O8 -2.2(5) 3_667 .
Zn2 O9 C38 C34 178.4(4) 3_667 .
Zn2 O8 C38 O9 2.1(4) 3_667 .
Zn2 O8 C38 C34 -178.4(4) 3_667 .
C35 C34 C38 O9 7.9(7) . .
C33 C34 C38 O9 -173.1(4) . .
C35 C34 C38 O8 -171.6(4) . .
C33 C34 C38 O8 7.4(6) . .
C35 C34 C38 Zn2 55(10) . 3_667
C33 C34 C38 Zn2 -126(10) . 3_667
